data_1546093
loop_
_publ_author_name
'Jhun, Byung Hak'
'Yi, Seung Yeon'
'Jeong, Donghyun'
'Cho, Jaeheung'
'Park, Soo Young'
'You, Youngmin'

_publ_section_title
;
 Aggregation of an n--\p* Molecule Induces Fluorescence Turn-on
;
_journal_issue 21
_journal_name_full 'The Journal of Physical Chemistry C'
_journal_page_first 11907
_journal_paper_doi 10.1021/acs.jpcc.7b02797
_journal_volume 121
_journal_year 2017
_chemical_formula_sum 'C15 H10 O2'
_chemical_formula_weight 222.23
_chemical_name_common PC
_space_group_crystal_system orthorhombic
_space_group_IT_number 29
_space_group_name_Hall 'P 2c -2ac'
_space_group_name_H-M_alt 'P c a 21'
_symmetry_space_group_name_Hall 'P 2c -2ac'
_symmetry_space_group_name_H-M 'P c a 21'
_atom_sites_solution_hydrogens geom
_cell_angle_alpha 90
_cell_angle_beta 90
_cell_angle_gamma 90
_cell_formula_units_Z 4
_cell_length_a 24.2286(11)
_cell_length_b 5.6429(2)
_cell_length_c 7.6125(3)
_cell_measurement_reflns_used 1347
_cell_measurement_temperature 123.(2)
_cell_measurement_theta_max 27.2341
_cell_measurement_theta_min 3.0680
_cell_volume 1040.78(7)
_computing_cell_refinement 'SAINT V8.34A (Bruker AXS Inc., 2013)'
_computing_data_collection 'Bruker APEX2'
_computing_data_reduction 'SAINT V8.34A (Bruker AXS Inc., 2013)'
_computing_structure_refinement 'SHELXL-2014 (Sheldrick, 2014)'
_diffrn_ambient_temperature 123.(2)
_diffrn_measured_fraction_theta_full 0.996
_diffrn_measured_fraction_theta_max 0.996
_diffrn_measurement_device_type 'D8 VENTURE'
_diffrn_measurement_method '/f and /w scans'
_diffrn_radiation_monochromator TRIUMPH
_diffrn_radiation_type MoKa
_diffrn_radiation_wavelength 0.71073
_diffrn_reflns_av_R_equivalents 0.0770
_diffrn_reflns_av_unetI/netI 0.0339
_diffrn_reflns_limit_h_max 32
_diffrn_reflns_limit_h_min -32
_diffrn_reflns_limit_k_max 7
_diffrn_reflns_limit_k_min -7
_diffrn_reflns_limit_l_max 10
_diffrn_reflns_limit_l_min -10
_diffrn_reflns_number 35448
_diffrn_reflns_theta_full 28.34
_diffrn_reflns_theta_max 28.34
_diffrn_reflns_theta_min 3.16
_diffrn_source 'Sealed tube'
_diffrn_source_type 'Sealed tube'
_exptl_absorpt_coefficient_mu 0.094
_exptl_absorpt_correction_T_max 0.98
_exptl_absorpt_correction_T_min 0.98
_exptl_absorpt_correction_type multi-scan
_exptl_absorpt_process_details 'SADABS V2014/3 (Bruker AXS Inc.)'
_exptl_crystal_colour 'clear pale green'
_exptl_crystal_density_diffrn 1.418
_exptl_crystal_density_method 'not measured'
_exptl_crystal_description CUBIC
_exptl_crystal_F_000 464
_exptl_crystal_size_max 0.250
_exptl_crystal_size_mid 0.240
_exptl_crystal_size_min 0.224
_refine_diff_density_max 0.214
_refine_diff_density_min -0.267
_refine_ls_abs_structure_details
;
Flack x determined using 916 quotients [(I+)-(I-)]/[(I+)+(I-)]
(Parsons, Flack and Wagner, Acta Cryst. B69 (2013) 249-259).
;
_refine_ls_abs_structure_Flack 0.4(5)
_refine_ls_extinction_method none
_refine_ls_goodness_of_fit_ref 1.173
_refine_ls_hydrogen_treatment constr
_refine_ls_matrix_type full
_refine_ls_number_parameters 154
_refine_ls_number_reflns 2598
_refine_ls_number_restraints 1
_refine_ls_restrained_S_all 1.173
_refine_ls_R_factor_all 0.0660
_refine_ls_R_factor_gt 0.0518
_refine_ls_shift/su_max 0.000
_refine_ls_shift/su_mean 0.000
_refine_ls_structure_factor_coef Fsqd
_refine_ls_weighting_details 'w=1/[\s^2^(Fo^2^)+(0.1000P)^2^] where P=(Fo^2^+2Fc^2^)/3'
_refine_ls_weighting_scheme calc
_refine_ls_wR_factor_gt 0.1445
_refine_ls_wR_factor_ref 0.1547
_reflns_number_gt 2209
_reflns_number_total 2598
_reflns_threshold_expression 'I > 2\s(I)'
_cod_data_source_file jp7b02797_si_002.cif
_cod_data_source_block I
_cod_depositor_comments 'Adding full bibliography for 1546093.cif.'
_cod_database_code 1546093

loop_
_space_group_symop_operation_xyz
'x, y, z'
'-x, -y, z+1/2'
'-x+1/2, y, z+1/2'
'x+1/2, -y, z'

loop_
_atom_site_type_symbol
_atom_site_label
_atom_site_fract_x
_atom_site_fract_y
_atom_site_fract_z
_atom_site_U_iso_or_equiv
_atom_site_adp_type
_atom_site_calc_flag
_atom_site_refinement_flags_adp
_atom_site_refinement_flags_posn
_atom_site_occupancy
O O1 0.30779(8) 0.0833(3) 0.7262(3) 0.0205(5) Uani d . . 1
O O2 0.22404(8) -0.0181(4) 0.8127(4) 0.0264(5) Uani d . . 1
C C1 0.23166(11) 0.3426(5) 0.6557(4) 0.0205(6) Uani d . . 1
H H1 0.1933 0.3767 0.6596 0.025 Uiso calc U R 1
C C2 0.25172(13) 0.1277(5) 0.7346(5) 0.0200(6) Uani d . . 1
C C3 0.34327(11) 0.2383(5) 0.6440(4) 0.0161(6) Uani d . . 1
C C4 0.39871(11) 0.1747(5) 0.6428(4) 0.0174(6) Uani d . . 1
H H3 0.4101 0.0305 0.696 0.021 Uiso calc U R 1
C C5 0.43763(11) 0.3226(5) 0.5634(4) 0.0155(6) Uani d . . 1
C C6 0.49736(11) 0.2595(5) 0.5626(4) 0.0159(6) Uani d . . 1
C C7 0.51686(12) 0.0527(5) 0.6438(4) 0.0226(7) Uani d . . 1
H H7 0.4914 -0.0498 0.7006 0.027 Uiso calc U R 1
C C8 0.57232(13) -0.0054(6) 0.6432(5) 0.0260(7) Uani d . . 1
H H10 0.5844 -0.1464 0.6995 0.031 Uiso calc U R 1
C C9 0.61048(13) 0.1411(6) 0.5607(4) 0.0233(7) Uani d . . 1
H H2 0.6486 0.1018 0.5606 0.028 Uiso calc U R 1
C C10 0.41848(13) 0.5338(5) 0.4851(5) 0.0197(6) Uani d . . 1
H H6 0.4441 0.6361 0.4288 0.024 Uiso calc U R 1
C C11 0.36333(12) 0.5953(5) 0.4884(4) 0.0188(6) Uani d . . 1
H H4 0.3517 0.7396 0.4359 0.023 Uiso calc U R 1
C C12 0.32438(12) 0.4475(5) 0.5681(4) 0.0162(6) Uani d . . 1
C C13 0.26610(12) 0.4970(5) 0.5763(4) 0.0193(6) Uani d . . 1
H H5 0.2519 0.6383 0.5258 0.023 Uiso calc U R 1
C C14 0.59206(13) 0.3450(6) 0.4787(5) 0.0256(7) Uani d . . 1
H H8 0.6177 0.4453 0.4203 0.031 Uiso calc U R 1
C C15 0.53645(12) 0.4045(6) 0.4809(4) 0.0225(6) Uani d . . 1
H H9 0.5247 0.5469 0.4258 0.027 Uiso calc U R 1

loop_
_atom_site_aniso_label
_atom_site_aniso_U_11
_atom_site_aniso_U_22
_atom_site_aniso_U_33
_atom_site_aniso_U_12
_atom_site_aniso_U_13
_atom_site_aniso_U_23
O1 0.0191(10) 0.0174(10) 0.0249(11) -0.0034(8) 0.0004(10) 0.0057(10)
O2 0.0229(10) 0.0249(11) 0.0316(13) -0.0059(8) 0.0051(10) 0.0046(12)
C1 0.0195(13) 0.0221(15) 0.0200(14) 0.0017(10) 0.0022(13) -0.0036(13)
C2 0.0208(13) 0.0200(13) 0.0192(13) -0.0017(12) 0.0014(12) -0.0013(15)
C3 0.0218(13) 0.0149(13) 0.0117(12) -0.0045(10) 0.0001(12) 0.0013(12)
C4 0.0219(13) 0.0157(13) 0.0145(13) -0.0004(10) -0.0002(12) 0.0004(12)
C5 0.0207(13) 0.0127(13) 0.0132(12) -0.0013(10) -0.0007(11) -0.0007(12)
C6 0.0203(12) 0.0155(13) 0.0119(12) -0.0003(11) -0.0006(12) -0.0016(11)
C7 0.0237(14) 0.0212(15) 0.0229(16) -0.0015(11) 0.0021(14) 0.0040(14)
C8 0.0268(15) 0.0211(14) 0.0303(18) 0.0052(12) -0.0008(15) 0.0029(15)
C9 0.0197(13) 0.0291(16) 0.0210(14) 0.0046(12) 0.0008(12) -0.0034(14)
C10 0.0229(14) 0.0171(13) 0.0191(13) -0.0035(11) 0.0012(13) 0.0034(14)
C11 0.0233(15) 0.0169(14) 0.0163(13) -0.0021(10) -0.0016(13) 0.0057(13)
C12 0.0220(14) 0.0137(13) 0.0130(13) -0.0012(10) -0.0012(12) -0.0006(12)
C13 0.0226(14) 0.0156(13) 0.0196(14) 0.0020(10) -0.0008(12) 0.0010(13)
C14 0.0213(14) 0.0305(16) 0.0250(15) -0.0022(12) 0.0035(14) 0.0026(16)
C15 0.0214(15) 0.0240(14) 0.0220(15) -0.0021(11) -0.0014(14) 0.0052(15)

loop_
_atom_type_symbol
_atom_type_description
_atom_type_scat_dispersion_real
_atom_type_scat_dispersion_imag
_atom_type_scat_source
C C 0.0033 0.0016 'International Tables Vol C Tables 4.2.6.8 and 6.1.1.4'
H H 0.0000 0.0000 'International Tables Vol C Tables 4.2.6.8 and 6.1.1.4'
O O 0.0106 0.0060 'International Tables Vol C Tables 4.2.6.8 and 6.1.1.4'

loop_
_geom_angle_atom_site_label_1
_geom_angle_atom_site_label_2
_geom_angle_atom_site_label_3
_geom_angle
C3 O1 C2 121.3(2)
C13 C1 C2 121.5(3)
C13 C1 H1 119.3
C2 C1 H1 119.3
O2 C2 O1 116.2(3)
O2 C2 C1 126.0(3)
O1 C2 C1 117.8(3)
O1 C3 C4 116.2(2)
O1 C3 C12 121.5(2)
C4 C3 C12 122.3(2)
C3 C4 C5 120.0(3)
C3 C4 H3 120.0
C5 C4 H3 120.0
C4 C5 C10 117.8(2)
C4 C5 C6 120.9(2)
C10 C5 C6 121.3(2)
C15 C6 C7 117.1(2)
C15 C6 C5 121.3(2)
C7 C6 C5 121.6(2)
C8 C7 C6 121.5(3)
C8 C7 H7 119.2
C6 C7 H7 119.2
C7 C8 C9 120.4(3)
C7 C8 H10 119.8
C9 C8 H10 119.8
C14 C9 C8 119.0(3)
C14 C9 H2 120.5
C8 C9 H2 120.5
C11 C10 C5 121.5(3)
C11 C10 H6 119.3
C5 C10 H6 119.3
C10 C11 C12 120.8(3)
C10 C11 H4 119.6
C12 C11 H4 119.6
C3 C12 C11 117.7(3)
C3 C12 C13 118.0(2)
C11 C12 C13 124.4(3)
C1 C13 C12 120.0(3)
C1 C13 H5 120.0
C12 C13 H5 120.0
C9 C14 C15 120.6(3)
C9 C14 H8 119.7
C15 C14 H8 119.7
C14 C15 C6 121.4(3)
C14 C15 H9 119.3
C6 C15 H9 119.3

loop_
_geom_bond_atom_site_label_1
_geom_bond_atom_site_label_2
_geom_bond_distance
O1 C3 1.377(3)
O1 C2 1.383(4)
O2 C2 1.217(4)
C1 C13 1.349(4)
C1 C2 1.438(4)
C1 H1 0.95
C3 C4 1.390(4)
C3 C12 1.392(4)
C4 C5 1.397(4)
C4 H3 0.95
C5 C10 1.411(4)
C5 C6 1.490(4)
C6 C15 1.398(4)
C6 C7 1.403(4)
C7 C8 1.383(4)
C7 H7 0.95
C8 C9 1.390(5)
C8 H10 0.95
C9 C14 1.383(5)
C9 H2 0.95
C10 C11 1.381(4)
C10 H6 0.95
C11 C12 1.398(4)
C11 H4 0.95
C12 C13 1.441(4)
C13 H5 0.95
C14 C15 1.389(4)
C14 H8 0.95
C15 H9 0.95

loop_
_geom_torsion_atom_site_label_1
_geom_torsion_atom_site_label_2
_geom_torsion_atom_site_label_3
_geom_torsion_atom_site_label_4
_geom_torsion
C3 O1 C2 O2 -178.7(3)
C3 O1 C2 C1 -0.5(4)
C13 C1 C2 O2 177.9(3)
C13 C1 C2 O1 -0.2(5)
C2 O1 C3 C4 -179.6(3)
C2 O1 C3 C12 0.8(4)
O1 C3 C4 C5 -179.5(3)
C12 C3 C4 C5 0.0(4)
C3 C4 C5 C10 -0.5(4)
C3 C4 C5 C6 179.2(3)
C4 C5 C6 C15 179.0(3)
C10 C5 C6 C15 -1.4(4)
C4 C5 C6 C7 -1.2(4)
C10 C5 C6 C7 178.4(3)
C15 C6 C7 C8 0.0(5)
C5 C6 C7 C8 -179.9(3)
C6 C7 C8 C9 -0.2(5)
C7 C8 C9 C14 -0.3(5)
C4 C5 C10 C11 0.9(4)
C6 C5 C10 C11 -178.8(3)
C5 C10 C11 C12 -0.8(5)
O1 C3 C12 C11 179.6(3)
C4 C3 C12 C11 0.1(4)
O1 C3 C12 C13 -0.6(4)
C4 C3 C12 C13 179.9(3)
C10 C11 C12 C3 0.3(4)
C10 C11 C12 C13 -179.5(3)
C2 C1 C13 C12 0.4(5)
C3 C12 C13 C1 0.0(4)
C11 C12 C13 C1 179.7(3)
C8 C9 C14 C15 1.0(5)
C9 C14 C15 C6 -1.2(5)
C7 C6 C15 C14 0.7(5)
C5 C6 C15 C14 -179.4(3)
